data_4506146
loop_
_publ_author_name
'Batsanov, Andrei S.'
'Howard, Judith A. K.'
'Albesa-Jov\'e, David'
'Collings, Jonathan C.'
'Liu, Zhiqiang'
'Mkhalid, Ibraheem A. I.'
'Thibault, Marie-H\'el\`ene'
'Marder, Todd B.'

_publ_section_title
;
 Structural Versatility of
 Pyrene-2-(4,4,5,5-tetramethyl-[1,3,2]dioxaborolane) and
 Pyrene-2,7-bis(4,4,5,5-tetramethyl-[1,3,2]dioxaborolane)
;
_journal_issue 6
_journal_name_full 'Crystal Growth &amp; Design'
_journal_page_first 2794
_journal_paper_doi 10.1021/cg201554t
_journal_volume 12
_journal_year 2012
_chemical_formula_moiety 'C22 H21 B O2'
_chemical_formula_sum 'C22 H21 B O2'
_chemical_formula_weight 328.20
_chemical_melting_point 400.7(5)
_chemical_name_common pyrene-2-Bpin
_chemical_name_systematic
; 
 4,4,5,5-Tetramethyl-2-pyrene-2-yl-[1,3,2]dioxaborolane 
;
_space_group_IT_number 14
_symmetry_cell_setting monoclinic
_symmetry_space_group_name_Hall '-P 2yn'
_symmetry_space_group_name_H-M 'P 1 21/n 1'
_atom_sites_solution_hydrogens geom
_atom_sites_solution_primary direct
_atom_sites_solution_secondary difmap
_audit_creation_method SHELXL-97
_cell_angle_alpha 90.00
_cell_angle_beta 113.387(10)
_cell_angle_gamma 90.00
_cell_formula_units_Z 12
_cell_length_a 25.4025(14)
_cell_length_b 7.3852(4)
_cell_length_c 30.8651(15)
_cell_measurement_reflns_used 7207
_cell_measurement_temperature 120(2)
_cell_measurement_theta_max 30.0
_cell_measurement_theta_min 2.4
_cell_volume 5314.7(6)
_computing_cell_refinement 'SAINT version 6.02A (Bruker, 2001)'
_computing_data_collection 'SMART version 5.625 (Bruker, 2001)'
_computing_data_reduction 'SAINT version 6.02A (Bruker, 2001)'
_computing_molecular_graphics 'SHELXTL version 6.14 (Bruker, 2003)'
_computing_publication_material 'SHELXTL version 6.14 (Bruker, 2003)'
_computing_structure_refinement 'SHELXTL version 6.14 (Bruker, 2003)'
_computing_structure_solution 'SHELXTL version 6.14 (Bruker, 2003)'
_diffrn_ambient_temperature 120(2)
_diffrn_detector_area_resol_mean 5.6
_diffrn_measured_fraction_theta_full 1.000
_diffrn_measured_fraction_theta_max 1.000
_diffrn_measurement_device_type 'Bruker SMART 6K CCD area detector'
_diffrn_measurement_method '\w scans'
_diffrn_radiation_monochromator graphite
_diffrn_radiation_source 'fine-focus sealed tube'
_diffrn_radiation_type MoK\a
_diffrn_radiation_wavelength 0.71073
_diffrn_reflns_av_R_equivalents 0.0335
_diffrn_reflns_av_sigmaI/netI 0.0251
_diffrn_reflns_limit_h_max 30
_diffrn_reflns_limit_h_min -30
_diffrn_reflns_limit_k_max 8
_diffrn_reflns_limit_k_min -8
_diffrn_reflns_limit_l_max 36
_diffrn_reflns_limit_l_min -36
_diffrn_reflns_number 50216
_diffrn_reflns_theta_full 25.00
_diffrn_reflns_theta_max 25.00
_diffrn_reflns_theta_min 1.33
_diffrn_standards_number 0
_exptl_absorpt_coefficient_mu 0.076
_exptl_absorpt_correction_T_max 0.8621
_exptl_absorpt_correction_T_min 0.6999
_exptl_absorpt_correction_type multi-scan
_exptl_absorpt_process_details 'SADABS 2006/1 (Bruker)'
_exptl_crystal_colour colorless
_exptl_crystal_density_diffrn 1.231
_exptl_crystal_density_method 'not measured'
_exptl_crystal_description blade
_exptl_crystal_F_000 2088
_exptl_crystal_size_max 0.6
_exptl_crystal_size_mid 0.3
_exptl_crystal_size_min 0.15
_refine_diff_density_max 0.211
_refine_diff_density_min -0.185
_refine_diff_density_rms 0.032
_refine_ls_extinction_method none
_refine_ls_goodness_of_fit_ref 1.014
_refine_ls_hydrogen_treatment constr
_refine_ls_matrix_type full
_refine_ls_number_parameters 722
_refine_ls_number_reflns 9360
_refine_ls_number_restraints 5
_refine_ls_restrained_S_all 1.014
_refine_ls_R_factor_all 0.0508
_refine_ls_R_factor_gt 0.0360
_refine_ls_shift/su_max 0.001
_refine_ls_shift/su_mean 0.000
_refine_ls_structure_factor_coef Fsqd
_refine_ls_weighting_details 'calc w=1/[\s^2^(Fo^2^)+(0.0395P)^2^+1.8433P] where P=(Fo^2^+2Fc^2^)/3'
_refine_ls_weighting_scheme calc
_refine_ls_wR_factor_gt 0.0855
_refine_ls_wR_factor_ref 0.0964
_reflns_number_gt 7345
_reflns_number_total 9360
_reflns_threshold_expression I>2\s(I)
_cod_data_source_file cg201554t_si_002.cif
_cod_data_source_block \a-2
_cod_depositor_comments
;
The following automatic conversions were performed:

'_symmetry_cell_setting' value 'Monoclinic' changed to 'monoclinic'
according to /home/saulius/struct/CIF-dictionaries/cif_core.dic
dictionary named 'cif_core.dic' version 2.4.1 from 2010-06-29.

Automatic conversion script
Id: cif_fix_values 1891 2012-01-12 08:04:46Z andrius 
;
_cod_original_cell_volume 5314.7(5)
_cod_original_sg_symbol_H-M 'P 21/n'
_cod_database_code 4506146

loop_
_symmetry_equiv_pos_as_xyz
'x, y, z'
'-x+1/2, y+1/2, -z+1/2'
'-x, -y, -z'
'x-1/2, -y-1/2, z-1/2'

loop_
_atom_site_label
_atom_site_type_symbol
_atom_site_fract_x
_atom_site_fract_y
_atom_site_fract_z
_atom_site_U_iso_or_equiv
_atom_site_adp_type
_atom_site_occupancy
_atom_site_symmetry_multiplicity
_atom_site_calc_flag
_atom_site_refinement_flags
_atom_site_disorder_assembly
_atom_site_disorder_group
O1A O 0.22286(4) 0.60534(14) 0.32285(3) 0.0321(2) Uani 1 1 d . . .
O2A O 0.25077(4) 0.87048(14) 0.30024(4) 0.0350(2) Uani 1 1 d . . .
C1A C 0.34790(6) 0.5175(2) 0.38439(5) 0.0298(3) Uani 1 1 d . . .
H1A H 0.3192 0.4346 0.3841 0.036 Uiso 1 1 d R . .
C2A C 0.33112(6) 0.6798(2) 0.35954(5) 0.0291(3) Uani 1 1 d . . .
C3A C 0.37387(6) 0.8013(2) 0.36084(5) 0.0307(3) Uani 1 1 d . . .
H3A H 0.3629 0.9128 0.3443 0.037 Uiso 1 1 d R . .
C4A C 0.47635(6) 0.8881(2) 0.38697(6) 0.0363(4) Uani 1 1 d . . .
H4A H 0.4661 1.0001 0.3706 0.044 Uiso 1 1 d R . .
C5A C 0.53240(6) 0.8481(2) 0.41109(6) 0.0377(4) Uani 1 1 d . . .
H5A H 0.5606 0.9328 0.4113 0.045 Uiso 1 1 d R . .
C6A C 0.60777(6) 0.6383(2) 0.46169(5) 0.0394(4) Uani 1 1 d . . .
H6A H 0.6367 0.7211 0.4623 0.047 Uiso 1 1 d R . .
C7A C 0.62326(6) 0.4771(2) 0.48615(5) 0.0393(4) Uani 1 1 d . . .
H7A H 0.6627 0.4510 0.5037 0.047 Uiso 1 1 d R . .
C8A C 0.58215(6) 0.3532(2) 0.48547(5) 0.0353(3) Uani 1 1 d . . .
H8A H 0.5936 0.2425 0.5023 0.042 Uiso 1 1 d R . .
C9A C 0.47943(6) 0.2659(2) 0.45875(5) 0.0334(3) Uani 1 1 d . . .
H9A H 0.4898 0.1541 0.4751 0.040 Uiso 1 1 d R . .
C10A C 0.42330(6) 0.3053(2) 0.43462(5) 0.0329(3) Uani 1 1 d . . .
H10A H 0.3951 0.2206 0.4343 0.039 Uiso 1 1 d R . .
C11A C 0.40550(6) 0.4728(2) 0.40937(5) 0.0285(3) Uani 1 1 d . . .
C12A C 0.44836(6) 0.59748(19) 0.40995(5) 0.0265(3) Uani 1 1 d . . .
C13A C 0.43210(6) 0.7645(2) 0.38553(5) 0.0294(3) Uani 1 1 d . . .
C14A C 0.50749(6) 0.5555(2) 0.43532(5) 0.0287(3) Uani 1 1 d . . .
C15A C 0.52380(6) 0.3892(2) 0.46018(5) 0.0304(3) Uani 1 1 d . . .
C16A C 0.55018(6) 0.6813(2) 0.43621(5) 0.0328(3) Uani 1 1 d . . .
C17A C 0.16947(6) 0.6959(2) 0.29251(5) 0.0319(3) Uani 1 1 d . . .
C18A C 0.19107(6) 0.8438(2) 0.26707(5) 0.0335(3) Uani 1 1 d . . .
C19A C 0.13018(6) 0.5540(2) 0.26034(6) 0.0380(4) Uani 1 1 d . . .
H191 H 0.1208 0.4634 0.2794 0.044(3) Uiso 1 1 d R . .
H192 H 0.1495 0.4948 0.2423 0.044(3) Uiso 1 1 d R . .
H193 H 0.0949 0.6118 0.2386 0.044(3) Uiso 1 1 d R . .
C20A C 0.14291(6) 0.7751(2) 0.32456(6) 0.0397(4) Uani 1 1 d . . .
H201 H 0.1351 0.6776 0.3427 0.044(3) Uiso 1 1 d R . .
H202 H 0.1069 0.8369 0.3055 0.044(3) Uiso 1 1 d R . .
H203 H 0.1696 0.8621 0.3463 0.044(3) Uiso 1 1 d R . .
C21A C 0.19347(7) 0.7784(2) 0.22138(5) 0.0393(4) Uani 1 1 d . . .
H211 H 0.2161 0.8635 0.2113 0.044(3) Uiso 1 1 d R . .
H212 H 0.1545 0.7708 0.1969 0.044(3) Uiso 1 1 d R . .
H213 H 0.2114 0.6584 0.2262 0.044(3) Uiso 1 1 d R . .
C22A C 0.16124(7) 1.0261(2) 0.26011(6) 0.0446(4) Uani 1 1 d . . .
H221 H 0.1786 1.1100 0.2450 0.053(3) Uiso 1 1 d R . .
H222 H 0.1653 1.0749 0.2908 0.053(3) Uiso 1 1 d R . .
H223 H 0.1205 1.0110 0.2400 0.053(3) Uiso 1 1 d R . .
B1A B 0.26715(7) 0.7195(2) 0.32772(6) 0.0307(4) Uani 1 1 d . . .
O1B O 0.16642(4) 0.82460(14) 0.60969(4) 0.0347(2) Uani 1 1 d . . .
O2B O 0.18531(4) 0.57967(14) 0.65894(4) 0.0372(3) Uani 1 1 d . . .
C1B C 0.19834(6) 0.6102(2) 0.54056(5) 0.0299(3) Uani 1 1 d . . .
H1B H 0.1825 0.7279 0.5321 0.036 Uiso 1 1 d R . .
C2B C 0.20773(6) 0.5430(2) 0.58531(5) 0.0299(3) Uani 1 1 d . . .
C3B C 0.23199(6) 0.3709(2) 0.59750(5) 0.0330(3) Uani 1 1 d . . .
H3B H 0.2389 0.3241 0.6279 0.040 Uiso 1 1 d R . .
C4B C 0.27065(6) 0.0874(2) 0.57806(6) 0.0423(4) Uani 1 1 d . . .
H4B H 0.2783 0.0391 0.6085 0.051 Uiso 1 1 d R . .
C5B C 0.28276(7) -0.0131(2) 0.54649(7) 0.0475(5) Uani 1 1 d . . .
H5B H 0.2988 -0.1303 0.5553 0.057 Uiso 1 1 d R . .
C6B C 0.28471(7) -0.0466(3) 0.46676(8) 0.0574(5) Uani 1 1 d . . .
H6B H 0.3015 -0.1634 0.4748 0.069 Uiso 1 1 d R . .
C7B C 0.27331(8) 0.0226(3) 0.42234(8) 0.0603(6) Uani 1 1 d . . .
H7B H 0.2824 -0.0471 0.4003 0.072 Uiso 1 1 d R . .
C8B C 0.24885(7) 0.1902(3) 0.40953(7) 0.0518(5) Uani 1 1 d . . .
H8B H 0.2404 0.2344 0.3786 0.062 Uiso 1 1 d R . .
C9B C 0.21244(6) 0.4736(2) 0.42983(6) 0.0397(4) Uani 1 1 d . . .
H9B H 0.2050 0.5213 0.3994 0.048 Uiso 1 1 d R . .
C10B C 0.20045(6) 0.5751(2) 0.46132(5) 0.0350(3) Uani 1 1 d . . .
H10B H 0.1844 0.6923 0.4523 0.042 Uiso 1 1 d R . .
C11B C 0.21137(6) 0.51007(19) 0.50782(5) 0.0293(3) Uani 1 1 d . . .
C12B C 0.23550(5) 0.33459(19) 0.52071(5) 0.0296(3) Uani 1 1 d . . .
C13B C 0.24645(6) 0.2656(2) 0.56633(5) 0.0328(3) Uani 1 1 d . . .
C14B C 0.24781(6) 0.2280(2) 0.48735(6) 0.0347(4) Uani 1 1 d . . .
C15B C 0.23618(6) 0.2965(2) 0.44159(6) 0.0389(4) Uani 1 1 d . . .
C16B C 0.27197(6) 0.0527(2) 0.50014(7) 0.0430(4) Uani 1 1 d . . .
C17B C 0.13689(6) 0.8602(2) 0.64101(5) 0.0345(3) Uani 1 1 d . . .
C18B C 0.16639(7) 0.7233(2) 0.68208(5) 0.0371(4) Uani 1 1 d . . .
C19B C 0.07389(6) 0.8177(2) 0.61224(6) 0.0439(4) Uani 1 1 d . . .
H194 H 0.0597 0.8941 0.5839 0.050(3) Uiso 1 1 d R . .
H195 H 0.0516 0.8422 0.6313 0.050(3) Uiso 1 1 d R . .
H196 H 0.0697 0.6899 0.6029 0.050(3) Uiso 1 1 d R . .
C20B C 0.14445(7) 1.0579(2) 0.65524(6) 0.0419(4) Uani 1 1 d . . .
H204 H 0.1241 1.1333 0.6275 0.048(3) Uiso 1 1 d R . .
H205 H 0.1853 1.0887 0.6683 0.048(3) Uiso 1 1 d R . .
H206 H 0.1287 1.0795 0.6791 0.048(3) Uiso 1 1 d R . .
C21B C 0.12651(8) 0.6410(3) 0.70245(6) 0.0509(5) Uani 1 1 d . . .
H214 H 0.1485 0.5613 0.7289 0.065(3) Uiso 1 1 d R . .
H215 H 0.0966 0.5708 0.6780 0.065(3) Uiso 1 1 d R . .
H216 H 0.1087 0.7378 0.7137 0.065(3) Uiso 1 1 d R . .
C22B C 0.22005(7) 0.7988(2) 0.72109(6) 0.0465(4) Uani 1 1 d . . .
H224 H 0.2411 0.7002 0.7421 0.052(3) Uiso 1 1 d R . .
H225 H 0.2091 0.8895 0.7392 0.052(3) Uiso 1 1 d R . .
H226 H 0.2447 0.8553 0.7072 0.052(3) Uiso 1 1 d R . .
B1B B 0.18714(7) 0.6517(2) 0.61882(6) 0.0320(4) Uani 1 1 d . . .
O1C O -0.06745(7) 0.9156(2) 0.25224(5) 0.0388(3) Uani 0.90 1 d P A 1
O2C O -0.02756(6) 0.71474(19) 0.21779(4) 0.0395(3) Uani 0.90 1 d P A 1
O1D O -0.0447(6) 0.946(2) 0.2553(5) 0.035(4) Uiso 0.10 1 d P A 2
O2D O -0.0534(6) 0.6740(18) 0.2161(5) 0.041(4) Uiso 0.10 1 d P A 2
C1C C -0.00386(6) 0.7235(2) 0.34773(5) 0.0308(3) Uani 1 1 d . . .
H1C H -0.0190 0.8403 0.3487 0.037 Uiso 1 1 d R . .
C2C C -0.00609(6) 0.6567(2) 0.30476(5) 0.0311(3) Uani 1 1 d . A .
C3C C 0.01682(6) 0.4852(2) 0.30404(5) 0.0316(3) Uani 1 1 d . . .
H3C H 0.0155 0.4387 0.2749 0.038 Uiso 1 1 d R . .
C4C C 0.06500(6) 0.2036(2) 0.34444(6) 0.0359(4) Uani 1 1 d . . .
H4C H 0.0646 0.1560 0.3157 0.043 Uiso 1 1 d R . .
C5C C 0.08760(6) 0.1032(2) 0.38423(6) 0.0367(4) Uani 1 1 d . . .
H5C H 0.1032 -0.0126 0.3829 0.044 Uiso 1 1 d R . .
C6C C 0.10995(6) 0.0635(2) 0.46961(5) 0.0349(3) Uani 1 1 d . . .
H6C H 0.1251 -0.0535 0.4689 0.042 Uiso 1 1 d R . .
C7C C 0.10925(6) 0.1284(2) 0.51142(5) 0.0357(4) Uani 1 1 d . . .
H7C H 0.1238 0.0558 0.5391 0.043 Uiso 1 1 d R . .
C8C C 0.08761(6) 0.2986(2) 0.51316(5) 0.0335(3) Uani 1 1 d . . .
H8C H 0.0874 0.3417 0.5421 0.040 Uiso 1 1 d R . .
C9C C 0.04401(6) 0.5873(2) 0.47367(5) 0.0327(3) Uani 1 1 d . . .
H9C H 0.0447 0.6348 0.5025 0.039 Uiso 1 1 d R . .
C10C C 0.02213(6) 0.6886(2) 0.43395(5) 0.0327(3) Uani 1 1 d . . .
H10C H 0.0078 0.8061 0.4355 0.039 Uiso 1 1 d R . .
C11C C 0.02014(6) 0.62359(19) 0.38958(5) 0.0291(3) Uani 1 1 d . . .
C12C C 0.04303(5) 0.44917(19) 0.38813(5) 0.0270(3) Uani 1 1 d . . .
C13C C 0.04159(6) 0.3799(2) 0.34468(5) 0.0299(3) Uani 1 1 d . . .
C14C C 0.06615(5) 0.34236(19) 0.42992(5) 0.0277(3) Uani 1 1 d . . .
C15C C 0.06613(6) 0.4092(2) 0.47310(5) 0.0292(3) Uani 1 1 d . . .
C16C C 0.08855(6) 0.1673(2) 0.42843(5) 0.0308(3) Uani 1 1 d . . .
C17C C -0.09518(9) 0.9474(3) 0.20110(6) 0.0407(4) Uani 0.90 1 d PD A 1
C18C C -0.05273(8) 0.8588(3) 0.18300(6) 0.0385(4) Uani 0.90 1 d PD A 1
C17D C -0.0657(6) 0.9892(17) 0.2047(5) 0.033(4) Uiso 0.10 1 d PD A 2
C18D C -0.0835(7) 0.806(2) 0.1806(5) 0.038(4) Uiso 0.10 1 d PD A 2
C19C C -0.10620(10) 1.1447(3) 0.19093(6) 0.0630(6) Uani 1 1 d D . .
H197 H -0.0698 1.2111 0.2023 0.080(4) Uiso 0.90 1 d PR A 1
H198 H -0.1301 1.1897 0.2069 0.080(4) Uiso 0.90 1 d PR A 1
H199 H -0.1263 1.1624 0.1568 0.080(4) Uiso 0.90 1 d PR A 1
H01D H -0.0886 1.2475 0.2103 0.080(4) Uiso 0.10 1 d PR A 2
H02D H -0.1154 1.1738 0.1584 0.080(4) Uiso 0.10 1 d PR A 2
H03D H -0.1406 1.1134 0.1950 0.080(4) Uiso 0.10 1 d PR A 2
C20C C -0.15225(8) 0.8425(4) 0.18398(8) 0.0618(6) Uani 0.90 1 d PD A 1
H207 H -0.1441 0.7130 0.1899 0.068(4) Uiso 0.90 1 d PR A 1
H208 H -0.1755 0.8835 0.2010 0.068(4) Uiso 0.90 1 d PR A 1
H209 H -0.1734 0.8628 0.1501 0.068(4) Uiso 0.90 1 d PR A 1
C20D C -0.0148(12) 1.105(4) 0.2091(12) 0.110(10) Uiso 0.10 1 d PD A 2
H04D H -0.0148 1.2123 0.2268 0.165 Uiso 0.10 1 d PR A 2
H05D H 0.0201 1.0394 0.2251 0.165 Uiso 0.10 1 d PR A 2
H06D H -0.0177 1.1393 0.1783 0.165 Uiso 0.10 1 d PR A 2
C21C C -0.00384(8) 0.9873(3) 0.18697(7) 0.0559(6) Uani 0.90 1 d PD A 1
H217 H 0.0263 0.9209 0.1813 0.071(4) Uiso 0.90 1 d PR A 1
H218 H -0.0186 1.0844 0.1636 0.071(4) Uiso 0.90 1 d PR A 1
H219 H 0.0123 1.0399 0.2188 0.071(4) Uiso 0.90 1 d PR A 1
C21D C -0.1387(12) 0.702(5) 0.1650(13) 0.126(12) Uiso 0.10 1 d PD A 2
H21D H -0.1351 0.5917 0.1499 0.189 Uiso 0.10 1 d PR A 2
H22D H -0.1465 0.6737 0.1922 0.189 Uiso 0.10 1 d PR A 2
H23D H -0.1696 0.7728 0.1433 0.189 Uiso 0.10 1 d PR A 2
C22C C -0.07833(9) 0.7778(3) 0.13460(6) 0.0576(5) Uani 1 1 d D . .
H227 H -0.1096 0.6952 0.1322 0.077(4) Uiso 0.90 1 d PR A 1
H228 H -0.0486 0.7109 0.1286 0.077(4) Uiso 0.90 1 d PR A 1
H229 H -0.0933 0.8749 0.1113 0.077(4) Uiso 0.90 1 d PR A 1
H07D H -0.0906 0.6572 0.1237 0.077(4) Uiso 0.10 1 d PR A 2
H08D H -0.1021 0.8637 0.1119 0.077(4) Uiso 0.10 1 d PR A 2
H09D H -0.0391 0.7934 0.1386 0.077(4) Uiso 0.10 1 d PR A 2
B1C B -0.03393(7) 0.7652(2) 0.25808(6) 0.0330(4) Uani 1 1 d . . .

loop_
_atom_site_aniso_label
_atom_site_aniso_U_11
_atom_site_aniso_U_22
_atom_site_aniso_U_33
_atom_site_aniso_U_23
_atom_site_aniso_U_13
_atom_site_aniso_U_12
O1A 0.0261(5) 0.0380(6) 0.0319(6) 0.0037(4) 0.0111(4) 0.0027(4)
O2A 0.0253(5) 0.0368(6) 0.0393(6) 0.0026(5) 0.0089(4) 0.0006(4)
C1A 0.0279(7) 0.0366(8) 0.0256(7) -0.0039(6) 0.0114(6) -0.0055(6)
C2A 0.0287(7) 0.0353(8) 0.0248(7) -0.0037(6) 0.0121(6) 0.0010(6)
C3A 0.0327(8) 0.0313(8) 0.0279(7) -0.0003(6) 0.0116(6) 0.0035(6)
C4A 0.0366(8) 0.0292(8) 0.0417(9) 0.0018(7) 0.0140(7) -0.0033(7)
C5A 0.0324(8) 0.0344(9) 0.0444(9) 0.0005(7) 0.0131(7) -0.0078(7)
C6A 0.0271(8) 0.0454(10) 0.0406(9) -0.0018(7) 0.0081(7) -0.0070(7)
C7A 0.0277(8) 0.0469(10) 0.0368(9) -0.0003(7) 0.0057(6) 0.0007(7)
C8A 0.0340(8) 0.0381(9) 0.0293(8) 0.0024(7) 0.0078(6) 0.0024(7)
C9A 0.0373(8) 0.0323(8) 0.0291(8) 0.0032(6) 0.0116(6) -0.0003(7)
C10A 0.0326(8) 0.0338(8) 0.0311(8) 0.0004(6) 0.0113(6) -0.0065(6)
C11A 0.0301(7) 0.0327(8) 0.0224(7) -0.0033(6) 0.0100(6) -0.0023(6)
C12A 0.0273(7) 0.0307(8) 0.0216(7) -0.0044(6) 0.0099(6) -0.0022(6)
C13A 0.0298(7) 0.0314(8) 0.0269(7) -0.0033(6) 0.0111(6) -0.0021(6)
C14A 0.0299(7) 0.0328(8) 0.0231(7) -0.0043(6) 0.0103(6) -0.0023(6)
C15A 0.0313(7) 0.0349(8) 0.0236(7) -0.0030(6) 0.0093(6) -0.0015(6)
C16A 0.0311(8) 0.0349(8) 0.0310(8) -0.0044(6) 0.0110(6) -0.0056(6)
C17A 0.0244(7) 0.0361(8) 0.0330(8) 0.0014(6) 0.0091(6) 0.0041(6)
C18A 0.0238(7) 0.0357(8) 0.0367(8) 0.0024(7) 0.0073(6) 0.0022(6)
C19A 0.0335(8) 0.0380(9) 0.0404(9) -0.0009(7) 0.0126(7) -0.0021(7)
C20A 0.0311(8) 0.0460(10) 0.0438(9) -0.0058(8) 0.0167(7) 0.0000(7)
C21A 0.0379(8) 0.0423(9) 0.0354(9) 0.0074(7) 0.0121(7) 0.0025(7)
C22A 0.0335(8) 0.0384(9) 0.0578(11) 0.0040(8) 0.0139(8) 0.0046(7)
B1A 0.0315(9) 0.0357(9) 0.0273(8) -0.0035(7) 0.0143(7) 0.0019(7)
O1B 0.0340(5) 0.0383(6) 0.0355(6) 0.0004(5) 0.0176(5) 0.0006(5)
O2B 0.0440(6) 0.0358(6) 0.0352(6) -0.0008(5) 0.0195(5) -0.0016(5)
C1B 0.0244(7) 0.0274(8) 0.0368(8) 0.0020(6) 0.0111(6) 0.0000(6)
C2B 0.0230(7) 0.0323(8) 0.0320(8) -0.0008(6) 0.0083(6) -0.0051(6)
C3B 0.0258(7) 0.0364(8) 0.0320(8) 0.0042(7) 0.0066(6) -0.0056(6)
C4B 0.0304(8) 0.0324(9) 0.0556(11) 0.0070(8) 0.0082(7) -0.0022(7)
C5B 0.0305(8) 0.0244(8) 0.0805(14) -0.0025(8) 0.0147(8) 0.0011(7)
C6B 0.0352(9) 0.0387(10) 0.1005(17) -0.0287(11) 0.0292(10) -0.0076(8)
C7B 0.0466(11) 0.0638(14) 0.0803(15) -0.0388(12) 0.0356(10) -0.0191(10)
C8B 0.0397(9) 0.0626(13) 0.0615(12) -0.0298(10) 0.0289(9) -0.0219(9)
C9B 0.0330(8) 0.0518(10) 0.0357(9) -0.0025(7) 0.0152(7) -0.0086(7)
C10B 0.0306(8) 0.0376(9) 0.0376(9) 0.0038(7) 0.0143(7) -0.0011(7)
C11B 0.0222(7) 0.0309(8) 0.0336(8) 0.0000(6) 0.0100(6) -0.0037(6)
C12B 0.0187(6) 0.0290(8) 0.0391(8) -0.0034(6) 0.0096(6) -0.0047(6)
C13B 0.0220(7) 0.0278(8) 0.0432(9) 0.0018(7) 0.0073(6) -0.0030(6)
C14B 0.0211(7) 0.0331(8) 0.0497(10) -0.0099(7) 0.0139(6) -0.0081(6)
C15B 0.0275(8) 0.0482(10) 0.0445(9) -0.0147(8) 0.0180(7) -0.0132(7)
C16B 0.0260(8) 0.0335(9) 0.0674(12) -0.0134(8) 0.0161(8) -0.0079(7)
C17B 0.0318(8) 0.0397(9) 0.0363(8) -0.0041(7) 0.0182(7) -0.0017(7)
C18B 0.0406(9) 0.0387(9) 0.0361(9) -0.0048(7) 0.0196(7) -0.0030(7)
C19B 0.0334(8) 0.0512(10) 0.0477(10) -0.0070(8) 0.0166(7) -0.0013(7)
C20B 0.0411(9) 0.0427(10) 0.0446(10) -0.0037(8) 0.0198(7) -0.0005(7)
C21B 0.0610(11) 0.0553(11) 0.0467(10) 0.0004(9) 0.0323(9) -0.0066(9)
C22B 0.0476(10) 0.0505(11) 0.0365(9) -0.0040(8) 0.0112(8) 0.0018(8)
B1B 0.0249(8) 0.0368(10) 0.0323(9) -0.0016(7) 0.0091(7) -0.0062(7)
O1C 0.0420(9) 0.0457(9) 0.0286(7) 0.0068(6) 0.0140(7) 0.0119(8)
O2C 0.0405(8) 0.0457(8) 0.0320(7) 0.0063(6) 0.0139(6) 0.0135(7)
C1C 0.0249(7) 0.0290(8) 0.0378(8) 0.0030(6) 0.0119(6) 0.0004(6)
C2C 0.0225(7) 0.0361(8) 0.0347(8) 0.0024(6) 0.0113(6) -0.0024(6)
C3C 0.0257(7) 0.0392(9) 0.0305(8) -0.0014(6) 0.0120(6) -0.0037(6)
C4C 0.0354(8) 0.0357(9) 0.0385(9) -0.0040(7) 0.0168(7) 0.0016(7)
C5C 0.0349(8) 0.0312(8) 0.0451(9) -0.0011(7) 0.0172(7) 0.0050(7)
C6C 0.0267(7) 0.0293(8) 0.0468(9) 0.0060(7) 0.0125(7) 0.0016(6)
C7C 0.0272(7) 0.0382(9) 0.0385(9) 0.0092(7) 0.0098(6) -0.0012(7)
C8C 0.0261(7) 0.0405(9) 0.0332(8) 0.0030(7) 0.0109(6) -0.0039(7)
C9C 0.0321(8) 0.0351(8) 0.0318(8) -0.0029(6) 0.0135(6) -0.0021(6)
C10C 0.0316(8) 0.0277(8) 0.0385(9) -0.0006(6) 0.0136(6) 0.0010(6)
C11C 0.0236(7) 0.0295(8) 0.0347(8) 0.0008(6) 0.0122(6) -0.0025(6)
C12C 0.0192(6) 0.0283(7) 0.0330(8) 0.0005(6) 0.0097(6) -0.0038(6)
C13C 0.0230(7) 0.0324(8) 0.0351(8) -0.0014(6) 0.0124(6) -0.0030(6)
C14C 0.0188(6) 0.0290(7) 0.0350(8) 0.0000(6) 0.0103(6) -0.0045(6)
C15C 0.0219(7) 0.0322(8) 0.0324(8) 0.0015(6) 0.0097(6) -0.0046(6)
C16C 0.0220(7) 0.0303(8) 0.0390(8) 0.0022(6) 0.0108(6) -0.0016(6)
C17C 0.0422(11) 0.0489(11) 0.0291(9) 0.0075(8) 0.0123(8) 0.0119(9)
C18C 0.0391(10) 0.0468(11) 0.0257(9) 0.0057(8) 0.0087(7) 0.0090(9)
C19C 0.0867(15) 0.0596(12) 0.0371(10) 0.0093(9) 0.0185(10) 0.0293(11)
C20C 0.0270(9) 0.0976(18) 0.0528(13) 0.0201(12) 0.0074(9) 0.0075(11)
C21C 0.0406(11) 0.0814(16) 0.0422(11) 0.0182(11) 0.0126(9) -0.0061(11)
C22C 0.0736(13) 0.0592(12) 0.0348(10) 0.0002(9) 0.0161(9) 0.0113(10)
B1C 0.0242(8) 0.0393(10) 0.0339(9) 0.0004(8) 0.0099(7) -0.0032(7)

loop_
_atom_type_symbol
_atom_type_description
_atom_type_scat_dispersion_real
_atom_type_scat_dispersion_imag
_atom_type_scat_source
C C 0.0033 0.0016 'International Tables Vol C Tables 4.2.6.8 and 6.1.1.4'
H H 0.0000 0.0000 'International Tables Vol C Tables 4.2.6.8 and 6.1.1.4'
B B 0.0013 0.0007 'International Tables Vol C Tables 4.2.6.8 and 6.1.1.4'
O O 0.0106 0.0060 'International Tables Vol C Tables 4.2.6.8 and 6.1.1.4'

loop_
_geom_angle_atom_site_label_1
_geom_angle_atom_site_label_2
_geom_angle_atom_site_label_3
_geom_angle
B1A O1A C17A 107.52(11)
B1A O2A C18A 107.45(11)
C2A C1A C11A 122.08(13)
C2A C1A H1A 118.9
C11A C1A H1A 119.1
C1A C2A C3A 118.14(13)
C1A C2A B1A 121.52(13)
C3A C2A B1A 120.14(13)
C13A C3A C2A 122.27(14)
C13A C3A H3A 119.0
C2A C3A H3A 118.8
C5A C4A C13A 121.29(14)
C5A C4A H4A 119.3
C13A C4A H4A 119.4
C4A C5A C16A 121.57(14)
C4A C5A H5A 119.2
C16A C5A H5A 119.2
C7A C6A C16A 120.78(14)
C7A C6A H6A 119.6
C16A C6A H6A 119.6
C6A C7A C8A 120.85(14)
C6A C7A H7A 119.6
C8A C7A H7A 119.6
C7A C8A C15A 120.62(14)
C7A C8A H8A 119.7
C15A C8A H8A 119.7
C10A C9A C15A 121.57(14)
C10A C9A H9A 119.3
C15A C9A H9A 119.2
C9A C10A C11A 121.36(14)
C9A C10A H10A 119.4
C11A C10A H10A 119.3
C1A C11A C12A 118.93(13)
C1A C11A C10A 122.60(13)
C12A C11A C10A 118.47(13)
C13A C12A C11A 119.78(12)
C13A C12A C14A 120.13(12)
C11A C12A C14A 120.09(13)
C3A C13A C12A 118.78(13)
C3A C13A C4A 122.72(14)
C12A C13A C4A 118.49(13)
C16A C14A C15A 119.90(13)
C16A C14A C12A 119.93(13)
C15A C14A C12A 120.17(13)
C8A C15A C14A 118.87(13)
C8A C15A C9A 122.78(14)
C14A C15A C9A 118.34(13)
C6A C16A C14A 118.98(14)
C6A C16A C5A 122.43(14)
C14A C16A C5A 118.59(13)
O1A C17A C19A 107.69(12)
O1A C17A C20A 107.28(12)
C19A C17A C20A 110.24(12)
O1A C17A C18A 102.63(10)
C19A C17A C18A 115.14(12)
C20A C17A C18A 113.14(13)
O2A C18A C21A 106.26(11)
O2A C18A C22A 107.40(12)
C21A C18A C22A 110.68(13)
O2A C18A C17A 102.39(11)
C21A C18A C17A 113.36(13)
C22A C18A C17A 115.78(12)
C17A C19A H191 109.5
C17A C19A H192 109.5
H191 C19A H192 109.5
C17A C19A H193 109.5
H191 C19A H193 109.5
H192 C19A H193 109.5
C17A C20A H201 109.4
C17A C20A H202 109.7
H201 C20A H202 109.4
C17A C20A H203 109.4
H201 C20A H203 109.5
H202 C20A H203 109.4
C18A C21A H211 109.6
C18A C21A H212 109.6
H211 C21A H212 109.4
C18A C21A H213 109.6
H211 C21A H213 109.4
H212 C21A H213 109.4
C18A C22A H221 109.5
C18A C22A H222 109.5
H221 C22A H222 109.5
C18A C22A H223 109.4
H221 C22A H223 109.5
H222 C22A H223 109.5
O2A B1A O1A 113.71(13)
O2A B1A C2A 122.08(14)
O1A B1A C2A 124.15(14)
B1B O2B C18B 107.23(12)
B1B O1B C17B 106.73(12)
C11B C1B C2B 122.17(13)
C11B C1B H1B 118.9
C2B C1B H1B 119.0
C1B C2B C3B 118.26(14)
C1B C2B B1B 120.27(13)
C3B C2B B1B 121.29(13)
C13B C3B C2B 122.02(14)
C13B C3B H3B 118.9
C2B C3B H3B 119.1
C5B C4B C13B 121.15(16)
C5B C4B H4B 119.4
C13B C4B H4B 119.4
C4B C5B C16B 121.73(15)
C4B C5B H5B 119.2
C16B C5B H5B 119.1
C7B C6B C16B 121.10(18)
C7B C6B H6B 119.3
C16B C6B H6B 119.6
C8B C7B C6B 120.83(18)
C8B C7B H7B 119.6
C6B C7B H7B 119.6
C7B C8B C15B 120.56(19)
C7B C8B H8B 119.7
C15B C8B H8B 119.7
C10B C9B C15B 121.19(15)
C10B C9B H9B 119.5
C15B C9B H9B 119.3
C9B C10B C11B 121.63(15)
C9B C10B H10B 119.2
C11B C10B H10B 119.2
C1B C11B C12B 118.72(13)
C1B C11B C10B 122.79(14)
C12B C11B C10B 118.48(13)
C13B C12B C11B 119.93(13)
C13B C12B C14B 120.40(13)
C11B C12B C14B 119.67(14)
C3B C13B C12B 118.88(13)
C3B C13B C4B 122.72(15)
C12B C13B C4B 118.38(14)
C15B C14B C16B 119.90(15)
C15B C14B C12B 120.28(14)
C16B C14B C12B 119.82(15)
C8B C15B C14B 119.36(17)
C8B C15B C9B 121.89(17)
C14B C15B C9B 118.75(14)
C6B C16B C14B 118.23(18)
C6B C16B C5B 123.25(17)
C14B C16B C5B 118.52(15)
O1B C17B C20B 108.97(12)
O1B C17B C19B 105.87(12)
C20B C17B C19B 110.51(13)
O1B C17B C18B 102.33(11)
C20B C17B C18B 115.08(13)
C19B C17B C18B 113.27(13)
O2B C18B C21B 108.36(13)
O2B C18B C22B 106.68(12)
C21B C18B C22B 110.78(14)
O2B C18B C17B 102.60(11)
C21B C18B C17B 114.34(13)
C22B C18B C17B 113.35(13)
C17B C19B H194 109.3
C17B C19B H195 109.6
H194 C19B H195 109.4
C17B C19B H196 109.7
H194 C19B H196 109.5
H195 C19B H196 109.4
C17B C20B H204 109.4
C17B C20B H205 109.6
H204 C20B H205 109.5
C17B C20B H206 109.4
H204 C20B H206 109.5
H205 C20B H206 109.5
C18B C21B H214 109.4
C18B C21B H215 109.6
H214 C21B H215 109.5
C18B C21B H216 109.4
H214 C21B H216 109.4
H215 C21B H216 109.5
C18B C22B H224 109.5
C18B C22B H225 109.5
H224 C22B H225 109.4
C18B C22B H226 109.6
H224 C22B H226 109.4
H225 C22B H226 109.4
O2B B1B O1B 113.69(14)
O2B B1B C2B 122.93(14)
O1B B1B C2B 123.29(14)
B1C O1C C17C 106.22(13)
B1C O2C C18C 107.07(13)
B1C O1D C17D 105.1(11)
B1C O2D C18D 105.8(10)
C2C C1C C11C 121.96(14)
C2C C1C H1C 119.1
C11C C1C H1C 119.0
C1C C2C C3C 118.39(13)
C1C C2C B1C 122.13(14)
C3C C2C B1C 119.48(14)
C13C C3C C2C 122.17(14)
C13C C3C H3C 118.9
C2C C3C H3C 118.9
C5C C4C C13C 121.40(14)
C5C C4C H4C 119.2
C13C C4C H4C 119.4
C4C C5C C16C 121.57(14)
C4C C5C H5C 119.2
C16C C5C H5C 119.2
C7C C6C C16C 120.97(14)
C7C C6C H6C 119.5
C16C C6C H6C 119.5
C8C C7C C6C 120.28(14)
C8C C7C H7C 119.9
C6C C7C H7C 119.8
C7C C8C C15C 121.21(14)
C7C C8C H8C 119.5
C15C C8C H8C 119.3
C10C C9C C15C 121.23(14)
C10C C9C H9C 119.5
C15C C9C H9C 119.3
C9C C10C C11C 121.78(14)
C9C C10C H10C 119.1
C11C C10C H10C 119.1
C1C C11C C12C 118.86(13)
C1C C11C C10C 122.84(13)
C12C C11C C10C 118.29(13)
C11C C12C C13C 119.86(13)
C11C C12C C14C 120.01(13)
C13C C12C C14C 120.12(13)
C3C C13C C12C 118.76(13)
C3C C13C C4C 122.78(14)
C12C C13C C4C 118.45(13)
C16C C14C C15C 119.69(13)
C16C C14C C12C 120.08(13)
C15C C14C C12C 120.23(13)
C8C C15C C14C 118.76(14)
C8C C15C C9C 122.82(14)
C14C C15C C9C 118.42(13)
C6C C16C C14C 119.09(14)
C6C C16C C5C 122.54(14)
C14C C16C C5C 118.36(13)
O1C C17C C19C 110.59(15)
O1C C17C C20C 105.81(16)
C19C C17C C20C 110.26(17)
O1C C17C C18C 102.42(14)
C19C C17C C18C 115.93(17)
C20C C17C C18C 111.12(17)
O2C C18C C22C 109.35(15)
O2C C18C C21C 106.71(15)
C22C C18C C21C 110.20(16)
O2C C18C C17C 101.94(13)
C22C C18C C17C 116.20(16)
C21C C18C C17C 111.70(17)
O1D C17D C19C 112.9(11)
O1D C17D C20D 95.3(16)
C19C C17D C20D 93.3(15)
O1D C17D C18D 103.6(11)
C19C C17D C18D 120.6(12)
C20D C17D C18D 128.8(18)
O2D C18D C22C 114.4(11)
O2D C18D C21D 92.6(18)
C22C C18D C21D 92.8(17)
O2D C18D C17D 105.3(11)
C22C C18D C17D 117.7(12)
C21D C18D C17D 131.9(19)
C17C C19C H197 110.0
C17C C19C H198 109.1
H197 C19C H198 109.5
C17C C19C H199 109.3
H197 C19C H199 109.4
H198 C19C H199 109.5
C17D C19C H01D 109.5
C17D C19C H02D 109.0
H01D C19C H02D 109.5
C17D C19C H03D 109.9
H01D C19C H03D 109.5
H02D C19C H03D 109.5
C17D C20D H04D 109.0
C17D C20D H05D 109.9
H04D C20D H05D 109.5
C17D C20D H06D 109.4
H04D C20D H06D 109.5
H05D C20D H06D 109.5
C18C C21C H05D 111.8
C18D C21D H21D 109.3
C18D C21D H22D 108.7
H21D C21D H22D 109.5
C18D C21D H23D 110.4
H21D C21D H23D 109.5
H22D C21D H23D 109.5
C18C C22C H227 110.0
C18C C22C H228 109.1
H227 C22C H228 109.5
C18C C22C H229 109.2
H227 C22C H229 109.5
H228 C22C H229 109.5
C18D C22C H08D 109.8
H07D C22C H08D 109.5
C18D C22C H09D 109.8
H07D C22C H09D 109.5
H08D C22C H09D 109.5
O1D B1C O2D 115.9(8)
O1C B1C O2C 113.18(14)
O1D B1C C2C 124.9(6)
O1C B1C C2C 124.89(14)
O2D B1C C2C 119.1(6)
O2C B1C C2C 121.91(14)

loop_
_geom_bond_atom_site_label_1
_geom_bond_atom_site_label_2
_geom_bond_distance
O1A B1A 1.3655(19)
O1A C17A 1.4683(16)
O2A B1A 1.362(2)
O2A C18A 1.4679(17)
C1A C2A 1.396(2)
C1A C11A 1.3959(19)
C1A H1A 0.9501
C2A C3A 1.397(2)
C2A B1A 1.557(2)
C3A C13A 1.3955(19)
C3A H3A 0.9499
C4A C5A 1.352(2)
C4A C13A 1.435(2)
C4A H4A 0.9500
C5A C16A 1.430(2)
C5A H5A 0.9501
C6A C7A 1.381(2)
C6A C16A 1.395(2)
C6A H6A 0.9499
C7A C8A 1.383(2)
C7A H7A 0.9500
C8A C15A 1.399(2)
C8A H8A 0.9501
C9A C10A 1.352(2)
C9A C15A 1.436(2)
C9A H9A 0.9499
C10A C11A 1.436(2)
C10A H10A 0.9497
C11A C12A 1.4208(19)
C12A C13A 1.419(2)
C12A C14A 1.4253(19)
C14A C16A 1.420(2)
C14A C15A 1.420(2)
C17A C19A 1.515(2)
C17A C20A 1.518(2)
C17A C18A 1.566(2)
C18A C21A 1.514(2)
C18A C22A 1.518(2)
C19A H191 0.9800
C19A H192 0.9797
C19A H193 0.9798
C20A H201 0.9802
C20A H202 0.9806
C20A H203 0.9801
C21A H211 0.9810
C21A H212 0.9811
C21A H213 0.9808
C22A H221 0.9803
C22A H222 0.9798
C22A H223 0.9799
O2B B1B 1.366(2)
O2B C18B 1.4625(18)
O1B B1B 1.367(2)
O1B C17B 1.4636(17)
C1B C11B 1.394(2)
C1B C2B 1.396(2)
C1B H1B 0.9500
C2B C3B 1.397(2)
C2B B1B 1.555(2)
C3B C13B 1.395(2)
C3B H3B 0.9502
C4B C5B 1.353(2)
C4B C13B 1.437(2)
C4B H4B 0.9502
C5B C16B 1.430(3)
C5B H5B 0.9500
C6B C7B 1.382(3)
C6B C16B 1.403(3)
C6B H6B 0.9500
C7B C8B 1.371(3)
C7B H7B 0.9501
C8B C15B 1.397(2)
C8B H8B 0.9500
C9B C10B 1.354(2)
C9B C15B 1.426(2)
C9B H9B 0.9500
C10B C11B 1.432(2)
C10B H10B 0.9500
C11B C12B 1.421(2)
C12B C13B 1.417(2)
C12B C14B 1.426(2)
C14B C15B 1.417(2)
C14B C16B 1.420(2)
C17B C20B 1.515(2)
C17B C19B 1.523(2)
C17B C18B 1.560(2)
C18B C21B 1.516(2)
C18B C22B 1.522(2)
C19B H194 0.9804
C19B H195 0.9807
C19B H196 0.9805
C20B H204 0.9800
C20B H205 0.9800
C20B H206 0.9802
C21B H214 0.9802
C21B H215 0.9799
C21B H216 0.9802
C22B H224 0.9808
C22B H225 0.9808
C22B H226 0.9807
O1C B1C 1.367(2)
O1C C17C 1.470(2)
O2C B1C 1.368(2)
O2C C18C 1.466(2)
O1D B1C 1.357(15)
O1D C17D 1.47(2)
O2D B1C 1.367(13)
O2D C18D 1.44(2)
C1C C2C 1.395(2)
C1C C11C 1.400(2)
C1C H1C 0.9499
C2C C3C 1.398(2)
C2C B1C 1.552(2)
C3C C13C 1.395(2)
C3C H3C 0.9501
C4C C5C 1.352(2)
C4C C13C 1.433(2)
C4C H4C 0.9501
C5C C16C 1.435(2)
C5C H5C 0.9501
C6C C7C 1.383(2)
C6C C16C 1.396(2)
C6C H6C 0.9501
C7C C8C 1.381(2)
C7C H7C 0.9498
C8C C15C 1.399(2)
C8C H8C 0.9500
C9C C10C 1.353(2)
C9C C15C 1.433(2)
C9C H9C 0.9500
C10C C11C 1.433(2)
C10C H10C 0.9498
C11C C12C 1.421(2)
C12C C13C 1.422(2)
C12C C14C 1.425(2)
C14C C16C 1.421(2)
C14C C15C 1.421(2)
C17C C19C 1.493(3)
C17C C20C 1.541(3)
C17C C18C 1.543(2)
C18C C22C 1.497(2)
C18C C21C 1.529(3)
C17D C19C 1.487(13)
C17D C20D 1.511(18)
C17D C18D 1.527(15)
C18D C22C 1.490(13)
C18D C21D 1.500(18)
C19C H197 0.9802
C19C H198 0.9797
C19C H199 0.9805
C19C H01D 0.9600
C19C H02D 0.9603
C19C H03D 0.9598
C20C H207 0.9807
C20C H208 0.9805
C20C H209 0.9804
C20D H04D 0.9599
C20D H05D 0.9600
C20D H06D 0.9603
C21C H217 0.9808
C21C H218 0.9807
C21C H219 0.9811
C21D H21D 0.9599
C21D H22D 0.9601
C21D H23D 0.9599
C22C H227 0.9802
C22C H228 0.9801
C22C H229 0.9797
C22C H07D 0.9601
C22C H08D 0.9599
C22C H09D 0.9600
